data_9017520
loop_
_publ_author_name
'Shin HS'

_publ_section_title
;
 A study on the structure of maghemite (gamma-Fe2O3)
 I. Rietveld analysis of powder XRD patterns
;
_journal_name_full 'Journal of the Korean Ceramic Society'
_journal_page_first 1113
_journal_page_last 1119
_journal_volume 35
_journal_year 1998
_chemical_compound_source Synthetic
_chemical_formula_sum 'Fe1.966 O2.962'
_chemical_name_mineral Maghemite
_space_group_IT_number 96
_space_group_name_Hall 'P 4nw 2abw'
_space_group_name_H-M_alt 'P 43 21 2'
_symmetry_space_group_name_H-M 'P 43 21 2'
_cell_angle_alpha 90
_cell_angle_beta 90
_cell_angle_gamma 90
_cell_length_a 8.346
_cell_length_b 8.346
_cell_length_c 25.034
_cell_formula_units_Z 32
_cell_volume 1743.761
_database_code_amcsd 0020519
_exptl_crystal_density_diffrn 4.791
_cod_data_source_file inputs/fixed/downloads/17/17611.cif
_cod_data_source_block 17611
_cod_database_code 9017520

loop_
_space_group_symop_operation_xyz
x,y,z
y,x,-z
1/2-y,1/2+x,3/4+z
1/2-x,1/2+y,3/4-z
-x,-y,1/2+z
-y,-x,1/2-z
1/2+y,1/2-x,1/4+z
1/2+x,1/2-y,1/4-z

loop_
_atom_site_label
_atom_site_fract_x
_atom_site_fract_y
_atom_site_fract_z
_atom_site_occupancy
_atom_site_U_iso_or_equiv
Fe1 0.12110 0.12110 0.00000 1.00000 0.00722
Fe2 0.61770 0.61770 0.00000 0.97000 0.01013
Fe3 0.99030 0.74480 0.04010 0.98000 0.00760
Fe4 0.49860 0.24220 0.04270 0.98000 0.00849
Fe5 0.75270 0.49390 0.12420 0.99000 0.01026
Fe6 0.36740 0.86150 0.00280 0.99000 0.00760
Fe7 0.12880 0.38180 0.08230 0.98000 0.01026
Fe8 0.87770 0.11030 0.08570 0.99000 0.01013
Fe9 0.62160 0.86110 0.08600 0.97000 0.01026
O1 0.11140 0.38140 -0.00240 0.99000 0.00747
O2 0.85740 0.12760 -0.00040 0.98000 0.00735
O3 0.62940 0.35740 0.00050 1.00000 0.00747
O4 0.60440 0.85770 0.00430 0.96000 0.00760
O5 0.36460 0.87160 0.07900 1.00000 0.00747
O6 0.61790 0.62910 0.08010 0.99000 0.00760
O7 0.87240 0.87090 0.08320 0.99000 0.00735
O8 0.35100 0.39810 0.08330 1.00000 0.00760
O9 0.88040 0.37700 0.08530 1.00000 0.00747
O10 0.10540 0.15380 0.08530 0.99000 0.00747
O11 0.10880 0.61670 0.08630 1.00000 0.00747
O12 0.63940 0.10900 0.08770 0.95000 0.01013

loop_
_cod_related_entry_id
_cod_related_entry_database
_cod_related_entry_code
1 AMCSD 0020519
